data_4316991
loop_
_publ_author_name
'Juan Diwu'
'Shuao Wang'
'Zuolei Liao'
'Peter C. Burns'
'Thomas E. Albrecht-Schmitt'

_publ_section_title
;
 Cerium(IV), Neptunium(IV), and Plutonium(IV) 1,2-Phenylenediphosphonates:
 Correlations and Differences between Early Transuranium Elements and
 Their Proposed Surrogates
;
_journal_name_full 'Inorganic Chemistry'
_journal_page_first 10074
_journal_page_last 10080
_journal_paper_doi 10.1021/ic1015912
_journal_volume 49
_journal_year 2010
_chemical_formula_moiety Pu[C6H4(PO3H)(PO3H2)][C6H4(PO3H)(PO3)].2H2O
_chemical_formula_sum 'C12 H12 O14 P4 Pu'
_chemical_formula_weight 746.10
_chemical_melting_point ?
_chemical_name_common 'Pltonium 1,2-Phenyldiphosphonate'
_chemical_name_systematic
; 
 ? 
;
_space_group_IT_number 2
_symmetry_cell_setting triclinic
_symmetry_space_group_name_Hall '-P 1'
_symmetry_space_group_name_H-M 'P -1'
_atom_sites_solution_hydrogens geom
_atom_sites_solution_primary direct
_atom_sites_solution_secondary difmap
_audit_creation_method SHELXL-97
_cell_angle_alpha 74.024(2)
_cell_angle_beta 78.452(2)
_cell_angle_gamma 66.042(2)
_cell_formula_units_Z 2
_cell_length_a 9.444(3)
_cell_length_b 10.021(3)
_cell_length_c 12.670(3)
_cell_measurement_reflns_used 4739
_cell_measurement_temperature 100(2)
_cell_measurement_theta_max 27.50
_cell_measurement_theta_min 1.68
_cell_volume 1048.1(5)
_computing_cell_refinement 'SMART SAINT'
_computing_data_collection SMART
_computing_data_reduction SAINT
_computing_molecular_graphics 'SHELXP-97 (Sheldrick, 1997)'
_computing_publication_material 'SHELCIF-97 (Sheldrick, 2000)'
_computing_structure_refinement 'SHELXL-97 (Sheldrick, 1997)'
_computing_structure_solution 'SHELXS-97 (Sheldrick, 1990)'
_diffrn_ambient_temperature 100(2)
_diffrn_detector_area_resol_mean 0
_diffrn_measured_fraction_theta_full 0.984
_diffrn_measured_fraction_theta_max 0.984
_diffrn_measurement_device_type 'Bruker APEXII'
_diffrn_measurement_method '0.3 wide w/ exposures'
_diffrn_radiation_monochromator 'Quazar optics'
_diffrn_radiation_source 'Imus microdocused'
_diffrn_radiation_type MoK\a
_diffrn_radiation_wavelength 0.71073
_diffrn_reflns_av_R_equivalents 0.0248
_diffrn_reflns_av_sigmaI/netI 0.0278
_diffrn_reflns_limit_h_max 12
_diffrn_reflns_limit_h_min -12
_diffrn_reflns_limit_k_max 13
_diffrn_reflns_limit_k_min -12
_diffrn_reflns_limit_l_max 16
_diffrn_reflns_limit_l_min -16
_diffrn_reflns_number 12102
_diffrn_reflns_theta_full 27.50
_diffrn_reflns_theta_max 27.50
_diffrn_reflns_theta_min 1.68
_exptl_absorpt_coefficient_mu 3.519
_exptl_absorpt_correction_T_max 0.708
_exptl_absorpt_correction_T_min 0.578
_exptl_absorpt_correction_type numerical
_exptl_absorpt_process_details SHELXPREP
_exptl_crystal_colour pink
_exptl_crystal_density_diffrn 2.364
_exptl_crystal_density_meas ?
_exptl_crystal_density_method 'not measured'
_exptl_crystal_description acicular
_exptl_crystal_F_000 700
_exptl_crystal_size_max 0.245
_exptl_crystal_size_mid 0.132
_exptl_crystal_size_min 0.098
_refine_diff_density_max 2.876
_refine_diff_density_min -1.953
_refine_diff_density_rms 0.181
_refine_ls_extinction_method none
_refine_ls_goodness_of_fit_ref 1.049
_refine_ls_hydrogen_treatment mixed
_refine_ls_matrix_type full
_refine_ls_number_parameters 292
_refine_ls_number_reflns 4739
_refine_ls_number_restraints 0
_refine_ls_restrained_S_all 1.049
_refine_ls_R_factor_all 0.0260
_refine_ls_R_factor_gt 0.0257
_refine_ls_shift/su_max 0.001
_refine_ls_shift/su_mean 0.000
_refine_ls_structure_factor_coef Fsqd
_refine_ls_weighting_details 'calc w=1/[\s^2^(Fo^2^)+(0.0136P)^2^+12.8273P] where P=(Fo^2^+2Fc^2^)/3'
_refine_ls_weighting_scheme calc
_refine_ls_wR_factor_gt 0.0677
_refine_ls_wR_factor_ref 0.0679
_reflns_number_gt 4668
_reflns_number_total 4739
_reflns_threshold_expression >2sigma(I)
_cod_data_source_file ic1015912_si_002_3.cif
_cod_data_source_block PuPhP2
_cod_depositor_comments
;
The following automatic conversions were performed:

'_chemical_melting_point' value 'n/a' was changed to '?' - the value
is undefined or not given.

Automatic conversion script
Id: cif_fix_values 1569 2011-02-09 13:29:24Z adriana 

The following automatic conversions were performed:

'_symmetry_cell_setting' value 'Triclinic' changed to 'triclinic'
according to the built-in table from CIF Core dictionary named
'cif_core.dic' version 2.4.1 from 2010-06-29.

Automatic conversion script
Id: cif_fix_values 1646 2011-03-28 12:23:43Z adriana 

The following automatic conversions were performed:

'_exptl_crystal_density_meas' value 'n/a' was changed to '?' - the
value is perceived as not measured.

Automatic conversion script
Id: cif_fix_values 3008 2015-01-20 13:52:24Z robertas 
;
_cod_database_code 4316991

loop_
_symmetry_equiv_pos_as_xyz
'x, y, z'
'-x, -y, -z'

loop_
_atom_site_label
_atom_site_type_symbol
_atom_site_fract_x
_atom_site_fract_y
_atom_site_fract_z
_atom_site_U_iso_or_equiv
_atom_site_adp_type
_atom_site_occupancy
_atom_site_symmetry_multiplicity
_atom_site_calc_flag
_atom_site_refinement_flags
_atom_site_disorder_assembly
_atom_site_disorder_group
Pu1 Pu 0.690737(18) 0.550190(17) 0.508889(13) 0.00644(6) Uani 1 1 d . . .
P4 P 0.41243(13) 0.61489(13) 0.68529(10) 0.0088(2) Uani 1 1 d . . .
P2 P 1.01696(13) 0.50697(13) 0.31722(10) 0.0090(2) Uani 1 1 d . . .
P3 P 0.40691(14) 0.75721(13) 0.32064(10) 0.0094(2) Uani 1 1 d . . .
P1 P 0.83761(14) 0.85137(13) 0.37650(11) 0.0113(2) Uani 1 1 d . . .
O4 O 0.8797(4) 0.4651(4) 0.3787(3) 0.0111(6) Uani 1 1 d . . .
O5 O 0.8936(4) 0.4617(4) 0.6129(3) 0.0105(6) Uani 1 1 d . . .
O7 O 0.5304(4) 0.7408(4) 0.3891(3) 0.0099(6) Uani 1 1 d . . .
O10 O 0.5848(4) 0.4419(4) 0.4166(3) 0.0105(6) Uani 1 1 d . . .
O11 O 0.2720(4) 0.7523(4) 0.7045(3) 0.0123(7) Uani 1 1 d . . .
O1 O 0.7946(4) 0.7323(4) 0.4599(3) 0.0119(7) Uani 1 1 d . . .
O8 O 0.7079(4) 0.3169(4) 0.6209(3) 0.0108(6) Uani 1 1 d . . .
O12 O 0.5652(4) 0.6430(4) 0.6626(3) 0.0111(6) Uani 1 1 d . . .
O9 O 0.3088(4) 0.9262(4) 0.2810(3) 0.0132(7) Uani 1 1 d . . .
O2 O 0.7060(4) 1.0050(4) 0.3777(3) 0.0171(7) Uani 1 1 d . . .
C8 C 0.4216(5) 0.4662(5) 0.8058(4) 0.0118(9) Uani 1 1 d . . .
C7 C 0.4995(5) 0.6872(5) 0.1968(4) 0.0121(9) Uani 1 1 d . . .
O2W O -0.0358(4) 0.8187(4) 0.7465(3) 0.0162(7) Uani 1 1 d . . .
O6 O 1.1273(4) 0.3818(4) 0.2559(3) 0.0141(7) Uani 1 1 d . . .
O3 O 0.9847(4) 0.8704(4) 0.3991(3) 0.0145(7) Uani 1 1 d . . .
O1W O 0.4273(5) 1.1058(4) 0.2837(4) 0.0200(8) Uani 1 1 d . . .
C2 C 0.9447(5) 0.6757(5) 0.2132(4) 0.0127(9) Uani 1 1 d . . .
C1 C 0.8711(6) 0.8187(6) 0.2389(4) 0.0138(9) Uani 1 1 d . . .
C3 C 0.9638(6) 0.6644(6) 0.1033(4) 0.0200(11) Uani 1 1 d . . .
H3A H 1.0105 0.5684 0.0857 0.024 Uiso 1 1 calc R . .
C6 C 0.8229(6) 0.9448(6) 0.1532(5) 0.0218(11) Uani 1 1 d . . .
H6A H 0.7728 1.0412 0.1698 0.026 Uiso 1 1 calc R . .
C4 C 0.9158(7) 0.7912(7) 0.0193(5) 0.0251(12) Uani 1 1 d . . .
H4A H 0.9301 0.7816 -0.0550 0.030 Uiso 1 1 calc R . .
C5 C 0.8473(7) 0.9310(7) 0.0441(5) 0.0251(12) Uani 1 1 d . . .
H5A H 0.8168 1.0179 -0.0134 0.030 Uiso 1 1 calc R . .
C12 C 0.4951(6) 0.7922(6) 0.0976(4) 0.0169(10) Uani 1 1 d . . .
H12A H 0.4455 0.8957 0.0980 0.020 Uiso 1 1 calc R . .
C9 C 0.3532(6) 0.5076(6) 0.9059(4) 0.0162(10) Uani 1 1 d . . .
H9A H 0.2992 0.6105 0.9071 0.019 Uiso 1 1 calc R . .
C11 C 0.3628(7) 0.4006(6) 1.0041(4) 0.0201(11) Uani 1 1 d . . .
H11A H 0.3178 0.4304 1.0721 0.024 Uiso 1 1 calc R . .
C10 C 0.5618(6) 0.7487(6) -0.0020(4) 0.0204(11) Uani 1 1 d . . .
H10A H 0.5553 0.8223 -0.0687 0.024 Uiso 1 1 calc R . .
H3 H -0.088(9) 0.906(9) 0.727(6) 0.024 Uiso 1 1 d . . .
H4 H 0.058(9) 0.799(8) 0.726(6) 0.024 Uiso 1 1 d . . .
H1 H 0.506(9) 1.067(8) 0.319(6) 0.024 Uiso 1 1 d . . .
H2 H 0.361(9) 1.178(9) 0.312(6) 0.024 Uiso 1 1 d . . .

loop_
_atom_site_aniso_label
_atom_site_aniso_U_11
_atom_site_aniso_U_22
_atom_site_aniso_U_33
_atom_site_aniso_U_23
_atom_site_aniso_U_13
_atom_site_aniso_U_12
Pu1 0.00502(8) 0.00275(8) 0.01134(9) -0.00172(6) -0.00144(6) -0.00082(6)
P4 0.0080(5) 0.0050(5) 0.0132(5) -0.0022(4) -0.0009(4) -0.0020(4)
P2 0.0068(5) 0.0073(5) 0.0125(5) -0.0026(4) -0.0006(4) -0.0021(4)
P3 0.0091(5) 0.0042(5) 0.0144(6) -0.0005(4) -0.0038(4) -0.0016(4)
P1 0.0091(5) 0.0052(5) 0.0185(6) -0.0014(4) -0.0015(4) -0.0023(4)
O4 0.0076(15) 0.0108(16) 0.0152(16) -0.0063(13) 0.0000(12) -0.0021(12)
O5 0.0085(15) 0.0059(15) 0.0166(16) -0.0013(12) -0.0023(12) -0.0024(12)
O7 0.0082(15) 0.0081(15) 0.0143(16) -0.0012(12) -0.0042(12) -0.0031(12)
O10 0.0084(15) 0.0059(15) 0.0159(16) -0.0013(12) -0.0014(12) -0.0021(12)
O11 0.0102(16) 0.0062(15) 0.0190(17) -0.0017(13) -0.0004(13) -0.0025(12)
O1 0.0104(15) 0.0063(15) 0.0185(17) -0.0005(13) -0.0024(13) -0.0036(12)
O8 0.0082(15) 0.0065(15) 0.0161(16) 0.0004(12) -0.0031(12) -0.0020(12)
O12 0.0096(15) 0.0077(15) 0.0158(16) -0.0038(13) -0.0010(12) -0.0023(12)
O9 0.0105(16) 0.0048(15) 0.0225(18) 0.0001(13) -0.0059(13) -0.0011(12)
O2 0.0096(16) 0.0057(16) 0.034(2) -0.0028(14) -0.0031(14) -0.0012(13)
C8 0.012(2) 0.010(2) 0.013(2) 0.0004(17) -0.0012(17) -0.0056(17)
C7 0.009(2) 0.011(2) 0.015(2) -0.0015(18) -0.0009(17) -0.0038(17)
O2W 0.0094(17) 0.0089(17) 0.028(2) -0.0058(15) -0.0012(14) -0.0005(13)
O6 0.0106(16) 0.0146(17) 0.0183(17) -0.0087(14) 0.0022(13) -0.0044(13)
O3 0.0110(16) 0.0076(16) 0.0257(19) -0.0036(14) -0.0022(14) -0.0041(13)
O1W 0.0162(18) 0.0089(17) 0.036(2) -0.0077(16) -0.0075(17) -0.0016(14)
C2 0.009(2) 0.012(2) 0.014(2) 0.0012(18) -0.0017(17) -0.0037(17)
C1 0.011(2) 0.015(2) 0.015(2) 0.0006(19) -0.0026(17) -0.0067(18)
C3 0.015(2) 0.023(3) 0.019(3) -0.005(2) -0.005(2) -0.003(2)
C6 0.016(2) 0.014(2) 0.028(3) 0.004(2) -0.006(2) -0.003(2)
C4 0.022(3) 0.033(3) 0.016(3) 0.000(2) -0.003(2) -0.009(2)
C5 0.023(3) 0.023(3) 0.022(3) 0.010(2) -0.006(2) -0.008(2)
C12 0.017(2) 0.012(2) 0.020(2) 0.0010(19) -0.0033(19) -0.0047(19)
C9 0.015(2) 0.014(2) 0.019(2) -0.0045(19) -0.0009(19) -0.0043(19)
C11 0.024(3) 0.022(3) 0.015(2) -0.004(2) 0.001(2) -0.010(2)
C10 0.021(3) 0.019(3) 0.017(2) 0.002(2) -0.002(2) -0.008(2)

loop_
_atom_type_symbol
_atom_type_description
_atom_type_scat_dispersion_real
_atom_type_scat_dispersion_imag
_atom_type_scat_source
C C 0.0033 0.0016 'International Tables Vol C Tables 4.2.6.8 and 6.1.1.4'
H H 0.0000 0.0000 'International Tables Vol C Tables 4.2.6.8 and 6.1.1.4'
O O 0.0106 0.0060 'International Tables Vol C Tables 4.2.6.8 and 6.1.1.4'
P P 0.1023 0.0942 'International Tables Vol C Tables 4.2.6.8 and 6.1.1.4'
Pu Pu -9.4100 4.3056 'International Tables Vol C Tables 4.2.6.8 and 6.1.1.4'

loop_
_geom_angle_atom_site_label_1
_geom_angle_atom_site_label_2
_geom_angle_atom_site_label_3
_geom_angle
_geom_angle_site_symmetry_1
_geom_angle_site_symmetry_3
_geom_angle_publ_flag
O4 Pu1 O5 82.92(12) . . ?
O4 Pu1 O7 95.31(12) . . ?
O5 Pu1 O7 149.53(11) . . ?
O4 Pu1 O12 160.74(12) . . ?
O5 Pu1 O12 79.86(12) . . ?
O7 Pu1 O12 95.17(12) . . ?
O4 Pu1 O1 79.08(12) . . ?
O5 Pu1 O1 75.09(12) . . ?
O7 Pu1 O1 74.72(12) . . ?
O12 Pu1 O1 88.17(12) . . ?
O4 Pu1 O8 96.88(12) . . ?
O5 Pu1 O8 70.58(11) . . ?
O7 Pu1 O8 139.44(11) . . ?
O12 Pu1 O8 85.50(12) . . ?
O1 Pu1 O8 145.67(12) . . ?
O4 Pu1 O10 75.65(12) . . ?
O5 Pu1 O10 134.89(11) . . ?
O7 Pu1 O10 72.70(11) . . ?
O12 Pu1 O10 123.03(12) . . ?
O1 Pu1 O10 136.19(12) . . ?
O8 Pu1 O10 73.18(12) . . ?
O4 Pu1 O10 139.80(11) . 2_666 ?
O5 Pu1 O10 124.94(11) . 2_666 ?
O7 Pu1 O10 74.55(11) . 2_666 ?
O12 Pu1 O10 58.98(11) . 2_666 ?
O1 Pu1 O10 131.86(11) . 2_666 ?
O8 Pu1 O10 71.25(11) . 2_666 ?
O10 Pu1 O10 64.17(13) . 2_666 ?
O4 Pu1 P4 168.28(9) . . ?
O5 Pu1 P4 101.26(9) . . ?
O7 Pu1 P4 86.60(9) . . ?
O12 Pu1 P4 29.05(8) . . ?
O1 Pu1 P4 112.52(9) . . ?
O8 Pu1 P4 74.55(8) . . ?
O10 Pu1 P4 93.98(8) . . ?
O10 Pu1 P4 30.11(8) 2_666 . ?
O11 P4 O12 112.35(19) . . ?
O11 P4 O10 115.31(19) . 2_666 ?
O12 P4 O10 102.52(19) . 2_666 ?
O11 P4 C8 108.5(2) . . ?
O12 P4 C8 109.5(2) . . ?
O10 P4 C8 108.5(2) 2_666 . ?
O11 P4 Pu1 134.95(14) . . ?
O12 P4 Pu1 46.31(13) . . ?
O10 P4 Pu1 56.59(13) 2_666 . ?
C8 P4 Pu1 116.00(16) . . ?
O5 P2 O4 115.29(19) 2_766 . ?
O5 P2 O6 110.51(19) 2_766 . ?
O4 P2 O6 108.76(19) . . ?
O5 P2 C2 106.4(2) 2_766 . ?
O4 P2 C2 108.5(2) . . ?
O6 P2 C2 107.0(2) . . ?
O8 P3 O7 115.79(19) 2_666 . ?
O8 P3 O9 106.52(19) 2_666 . ?
O7 P3 O9 109.30(19) . . ?
O8 P3 C7 109.0(2) 2_666 . ?
O7 P3 C7 109.7(2) . . ?
O9 P3 C7 106.0(2) . . ?
O1 P1 O2 110.1(2) . . ?
O1 P1 O3 114.3(2) . . ?
O2 P1 O3 104.45(19) . . ?
O1 P1 C1 111.6(2) . . ?
O2 P1 C1 108.2(2) . . ?
O3 P1 C1 107.8(2) . . ?
P2 O4 Pu1 134.4(2) . . ?
P2 O5 Pu1 148.1(2) 2_766 . ?
P3 O7 Pu1 135.68(19) . . ?
P4 O10 Pu1 149.7(2) 2_666 . ?
P4 O10 Pu1 93.30(15) 2_666 2_666 ?
Pu1 O10 Pu1 115.83(13) . 2_666 ?
P1 O1 Pu1 151.6(2) . . ?
P3 O8 Pu1 135.73(19) 2_666 . ?
P4 O12 Pu1 104.64(17) . . ?
C9 C8 C7 119.7(4) . 2_666 ?
C9 C8 P4 117.1(4) . . ?
C7 C8 P4 123.1(4) 2_666 . ?
C12 C7 C8 118.0(4) . 2_666 ?
C12 C7 P3 117.5(4) . . ?
C8 C7 P3 124.5(4) 2_666 . ?
C3 C2 C1 119.0(5) . . ?
C3 C2 P2 118.7(4) . . ?
C1 C2 P2 122.3(4) . . ?
C6 C1 C2 119.0(5) . . ?
C6 C1 P1 116.8(4) . . ?
C2 C1 P1 124.2(4) . . ?
C4 C3 C2 121.1(5) . . ?
C5 C6 C1 121.0(5) . . ?
C5 C4 C3 119.9(5) . . ?
C4 C5 C6 120.0(5) . . ?
C7 C12 C10 121.5(5) . . ?
C11 C9 C8 121.1(5) . . ?
C10 C11 C9 119.5(5) 2_666 . ?
C11 C10 C12 120.2(5) 2_666 . ?

loop_
_geom_bond_atom_site_label_1
_geom_bond_atom_site_label_2
_geom_bond_distance
_geom_bond_site_symmetry_2
_geom_bond_publ_flag
Pu1 O4 2.235(3) . ?
Pu1 O5 2.276(3) . ?
Pu1 O7 2.285(3) . ?
Pu1 O12 2.290(3) . ?
Pu1 O1 2.295(3) . ?
Pu1 O8 2.338(3) . ?
Pu1 O10 2.365(3) . ?
Pu1 O10 2.562(3) 2_666 ?
Pu1 P4 3.0635(13) . ?
P4 O11 1.512(3) . ?
P4 O12 1.537(3) . ?
P4 O10 1.539(4) 2_666 ?
P4 C8 1.803(5) . ?
P2 O5 1.505(3) 2_766 ?
P2 O4 1.523(3) . ?
P2 O6 1.554(3) . ?
P2 C2 1.805(5) . ?
P3 O8 1.518(3) 2_666 ?
P3 O7 1.520(3) . ?
P3 O9 1.556(3) . ?
P3 C7 1.810(5) . ?
P1 O1 1.494(3) . ?
P1 O2 1.538(4) . ?
P1 O3 1.565(4) . ?
P1 C1 1.805(5) . ?
O5 P2 1.505(3) 2_766 ?
O10 P4 1.539(4) 2_666 ?
O10 Pu1 2.562(3) 2_666 ?
O8 P3 1.518(3) 2_666 ?
C8 C9 1.394(7) . ?
C8 C7 1.417(7) 2_666 ?
C7 C12 1.395(7) . ?
C7 C8 1.417(7) 2_666 ?
C2 C3 1.398(7) . ?
C2 C1 1.414(7) . ?
C1 C6 1.399(7) . ?
C3 C4 1.391(8) . ?
C6 C5 1.391(9) . ?
C4 C5 1.380(9) . ?
C12 C10 1.393(8) . ?
C9 C11 1.392(7) . ?
C11 C10 1.377(8) 2_666 ?
C10 C11 1.377(8) 2_666 ?
